data_2013789
loop_
_publ_author_name
'Gallagher, John F.'
'Coleman, Claire M.'
'O'Shea, Donal F.'

_publ_section_title
;
 <i>tert</i>-Butyl 5-methoxy-3-pentylindole-1-carboxylate
;
_journal_issue 2
_journal_name_full 'Acta Crystallographica Section C'
_journal_page_first o149
_journal_page_last o151
_journal_paper_doi 10.1107/S0108270103028154
_journal_volume 60
_journal_year 2004
_chemical_formula_iupac 'C19 H27 N O3'
_chemical_formula_moiety 'C19 H27 N O3'
_chemical_formula_sum 'C19 H27 N O3'
_chemical_formula_weight 317.42
_chemical_melting_point 328
_chemical_name_systematic
;
5-Methoxy-3-pentyl-indole-1-carboxylic acid tert-butyl ester
;
_space_group_IT_number 2
_symmetry_cell_setting triclinic
_symmetry_space_group_name_Hall '-P 1'
_symmetry_space_group_name_H-M 'P -1'
_atom_sites_solution_hydrogens geom
_atom_sites_solution_primary direct
_atom_sites_solution_secondary difmap
_cell_angle_alpha 105.001(4)
_cell_angle_beta 93.265(6)
_cell_angle_gamma 98.902(6)
_cell_formula_units_Z 2
_cell_length_a 8.9414(6)
_cell_length_b 8.9955(6)
_cell_length_c 11.7433(6)
_cell_measurement_reflns_used 63
_cell_measurement_temperature 294.0(10)
_cell_measurement_theta_max 21.50
_cell_measurement_theta_min 5.45
_cell_volume 896.69(10)
_computing_cell_refinement XSCANS
_computing_data_collection 'XSCANS (Bruker, 1994)'
_computing_data_reduction XSCANS
_computing_molecular_graphics 'PLATON (Spek, 1998)'
_computing_publication_material 'SHELXL97 and PREP8 (Ferguson, 1998)'
_computing_structure_refinement 'SHELXL97 (Sheldrick, 1997)'
_computing_structure_solution 'SHELXS97 (Sheldrick, 1997)'
_diffrn_ambient_temperature 294.0(10)
_diffrn_measured_fraction_theta_full 1.00
_diffrn_measured_fraction_theta_max 1.00
_diffrn_measurement_device 'Bruker P4'
_diffrn_measurement_method \w
_diffrn_radiation_monochromator graphite
_diffrn_radiation_source 'X-ray tube'
_diffrn_radiation_type 'Molybdenum K\a'
_diffrn_radiation_wavelength 0.71073
_diffrn_reflns_av_R_equivalents 0.044
_diffrn_reflns_av_sigmaI/netI 0.026
_diffrn_reflns_limit_h_max 1
_diffrn_reflns_limit_h_min -11
_diffrn_reflns_limit_k_max 11
_diffrn_reflns_limit_k_min -11
_diffrn_reflns_limit_l_max 15
_diffrn_reflns_limit_l_min -15
_diffrn_reflns_number 4895
_diffrn_reflns_theta_full 27.0
_diffrn_reflns_theta_max 27.5
_diffrn_reflns_theta_min 2.3
_diffrn_standards_decay_% 1
_diffrn_standards_interval_count 296
_diffrn_standards_number 4
_exptl_absorpt_coefficient_mu 0.079
_exptl_absorpt_correction_T_max 1.00
_exptl_absorpt_correction_T_min 1.00
_exptl_absorpt_correction_type none
_exptl_crystal_colour colourless
_exptl_crystal_density_diffrn 1.176
_exptl_crystal_density_meas ?
_exptl_crystal_description block
_exptl_crystal_F_000 344
_exptl_crystal_size_max 0.52
_exptl_crystal_size_mid 0.20
_exptl_crystal_size_min 0.15
_refine_diff_density_max 0.38
_refine_diff_density_min -0.19
_refine_ls_extinction_method none
_refine_ls_goodness_of_fit_ref 1.030
_refine_ls_hydrogen_treatment constr
_refine_ls_matrix_type full
_refine_ls_number_parameters 213
_refine_ls_number_reflns 4071
_refine_ls_number_restraints 0
_refine_ls_restrained_S_all 1.030
_refine_ls_R_factor_all 0.0665
_refine_ls_R_factor_gt 0.0475
_refine_ls_shift/su_max 0.001
_refine_ls_shift/su_mean 0.000
_refine_ls_structure_factor_coef Fsqd
_refine_ls_weighting_details 'w=1/[\s^2^(Fo^2^)+(0.0687P)^2^+0.12P] where P=(Fo^2^+2Fc^2^)/3'
_refine_ls_weighting_scheme calc
_refine_ls_wR_factor_gt 0.1195
_refine_ls_wR_factor_ref 0.133
_reflns_number_gt 3004
_reflns_number_total 4071
_reflns_threshold_expression I>2\s(I)
_cod_data_source_file gd1287.cif
_cod_data_source_block I
_cod_depositor_comments
;
The following automatic conversions were performed:
'_symmetry_cell_setting' value 'Triclinic' changed to 'triclinic'
according to '/home/saulius/struct/CIF-dictionaries/cif_core.dic'
dictionary named 'cif_core.dic' version 2.4.1 from 2010-06-29.

Automatic conversion script
Id: cif_fix_enum 1527 2010-12-29 10:47:43Z saulius 

The following automatic conversions were performed:

'_symmetry_cell_setting' value 'Triclinic' changed to 'triclinic'
according to /home/saulius/struct/CIF-dictionaries/cif_core.dic
dictionary named 'cif_core.dic' version 2.4.1 from 2010-06-29.

Automatic conversion script
Id: cif_fix_values 1715 2011-07-08 13:25:40Z adriana 

The following automatic conversions were performed:

'_exptl_crystal_density_meas' value 'not measured' was changed to '?'
- the value is perceived as not measured.

Automatic conversion script
Id: cif_fix_values 3008 2015-01-20 13:52:24Z robertas 
;
_cod_database_code 2013789
_cod_database_fobs_code 2013789

loop_
_symmetry_equiv_pos_as_xyz
'x, y, z'
'-x, -y, -z'

loop_
_atom_site_label
_atom_site_fract_x
_atom_site_fract_y
_atom_site_fract_z
_atom_site_U_iso_or_equiv
_atom_site_adp_type
_atom_site_calc_flag
_atom_site_refinement_flags
_atom_site_occupancy
_atom_site_disorder_assembly
_atom_site_disorder_group
_atom_site_type_symbol
O1 0.18351(13) 0.57366(14) 0.70809(10) 0.0684(3) Uani d . 1 . . O
O2 0.38764(12) 0.57975(12) 0.83449(9) 0.0532(3) Uani d . 1 . . O
O3 0.25088(13) 0.14710(15) 0.16841(10) 0.0673(3) Uani d . 1 . . O
N1 0.37007(13) 0.43482(13) 0.64714(10) 0.0455(3) Uani d . 1 . . N
C1 0.67422(16) 0.20729(17) 0.54329(13) 0.0497(3) Uani d . 1 . . C
C2 0.78016(17) 0.22680(18) 0.65333(13) 0.0518(4) Uani d . 1 . . C
C3 0.91578(16) 0.14424(17) 0.62986(13) 0.0490(3) Uani d . 1 . . C
C4 1.02222(19) 0.1643(2) 0.73931(14) 0.0601(4) Uani d . 1 . . C
C5 1.1590(2) 0.0842(2) 0.71528(17) 0.0708(5) Uani d . 1 . . C
C6 0.30237(17) 0.53506(16) 0.73022(13) 0.0487(3) Uani d . 1 . . C
C7 0.33847(18) 0.68863(17) 0.93773(13) 0.0538(4) Uani d . 1 . . C
C8 0.4711(2) 0.7175(2) 1.03145(15) 0.0727(5) Uani d . 1 . . C
C9 0.3223(2) 0.8400(2) 0.90901(16) 0.0707(5) Uani d . 1 . . C
C10 0.1937(2) 0.6085(2) 0.97243(18) 0.0834(6) Uani d . 1 . . C
C11 0.31383(15) 0.37091(15) 0.52707(12) 0.0430(3) Uani d . 1 . . C
C12 0.41810(15) 0.27905(15) 0.47337(12) 0.0422(3) Uani d . 1 . . C
C13 0.39325(16) 0.20448(16) 0.35256(12) 0.0479(3) Uani d . 1 . . C
C14 0.26678(16) 0.22288(17) 0.28829(13) 0.0498(3) Uani d . 1 . . C
C15 0.16288(16) 0.31148(17) 0.34293(14) 0.0521(4) Uani d . 1 . . C
C16 0.18555(16) 0.38630(17) 0.46320(13) 0.0496(3) Uani d . 1 . . C
C1A 0.50678(15) 0.38203(16) 0.66506(12) 0.0461(3) Uani d . 1 . . C
C2A 0.53905(15) 0.28740(16) 0.56361(12) 0.0442(3) Uani d . 1 . . C
C31 0.1372(2) 0.1832(3) 0.09702(16) 0.0829(6) Uani d . 1 . . C
H1A 0.7318 0.2473 0.4867 0.060 Uiso calc R 1 . . H
H1B 0.6381 0.0965 0.5078 0.060 Uiso calc R 1 . . H
H2A 0.7231 0.1866 0.7100 0.062 Uiso calc R 1 . . H
H2B 0.8170 0.3374 0.6889 0.062 Uiso calc R 1 . . H
H3A 0.8788 0.0336 0.5947 0.059 Uiso calc R 1 . . H
H3B 0.9724 0.1840 0.5727 0.059 Uiso calc R 1 . . H
H4A 0.9661 0.1227 0.7959 0.072 Uiso calc R 1 . . H
H4B 1.0577 0.2750 0.7753 0.072 Uiso calc R 1 . . H
H5A 1.1251 -0.0262 0.6825 0.106 Uiso calc R 1 . . H
H5B 1.2224 0.1026 0.7881 0.106 Uiso calc R 1 . . H
H5C 1.2160 0.1254 0.6601 0.106 Uiso calc R 1 . . H
H8A 0.4819 0.6210 1.0491 0.109 Uiso calc R 1 . . H
H8B 0.4529 0.7917 1.1020 0.109 Uiso calc R 1 . . H
H8C 0.5628 0.7581 1.0027 0.109 Uiso calc R 1 . . H
H9A 0.4152 0.8815 0.8823 0.106 Uiso calc R 1 . . H
H9B 0.3011 0.9139 0.9787 0.106 Uiso calc R 1 . . H
H9C 0.2403 0.8209 0.8478 0.106 Uiso calc R 1 . . H
H10A 0.1134 0.5891 0.9098 0.125 Uiso calc R 1 . . H
H10B 0.1661 0.6745 1.0435 0.125 Uiso calc R 1 . . H
H10C 0.2095 0.5111 0.9860 0.125 Uiso calc R 1 . . H
H13 0.4608 0.1432 0.3158 0.058 Uiso calc R 1 . . H
H15 0.0773 0.3205 0.2981 0.063 Uiso calc R 1 . . H
H16 0.1162 0.4452 0.4998 0.060 Uiso calc R 1 . . H
H1A1 0.5669 0.4086 0.7371 0.055 Uiso calc R 1 . . H
H31A 0.0389 0.1477 0.1188 0.124 Uiso calc R 1 . . H
H31B 0.1436 0.1322 0.0153 0.124 Uiso calc R 1 . . H
H31C 0.1517 0.2942 0.1083 0.124 Uiso calc R 1 . . H

loop_
_atom_site_aniso_label
_atom_site_aniso_U_11
_atom_site_aniso_U_22
_atom_site_aniso_U_33
_atom_site_aniso_U_12
_atom_site_aniso_U_13
_atom_site_aniso_U_23
O1 0.0610(7) 0.0837(8) 0.0620(7) 0.0416(6) 0.0078(5) 0.0050(6)
O2 0.0623(6) 0.0568(6) 0.0441(6) 0.0302(5) 0.0112(5) 0.0074(4)
O3 0.0660(7) 0.0849(8) 0.0471(6) 0.0251(6) -0.0019(5) 0.0055(5)
N1 0.0458(6) 0.0501(6) 0.0436(6) 0.0199(5) 0.0085(5) 0.0105(5)
C1 0.0482(8) 0.0571(8) 0.0477(8) 0.0238(6) 0.0096(6) 0.0117(6)
C2 0.0517(8) 0.0563(8) 0.0503(8) 0.0230(7) 0.0076(6) 0.0112(6)
C3 0.0461(7) 0.0553(8) 0.0498(8) 0.0188(6) 0.0075(6) 0.0151(6)
C4 0.0589(9) 0.0654(10) 0.0558(9) 0.0215(8) 0.0004(7) 0.0111(7)
C5 0.0579(10) 0.0847(12) 0.0751(12) 0.0270(9) -0.0025(8) 0.0247(10)
C6 0.0517(8) 0.0485(7) 0.0497(8) 0.0200(6) 0.0118(6) 0.0121(6)
C7 0.0653(9) 0.0509(8) 0.0485(8) 0.0256(7) 0.0179(7) 0.0076(6)
C8 0.0936(13) 0.0735(11) 0.0513(9) 0.0357(10) 0.0048(9) 0.0059(8)
C9 0.0901(13) 0.0541(9) 0.0706(11) 0.0311(9) 0.0104(9) 0.0106(8)
C10 0.0931(14) 0.0822(13) 0.0733(12) 0.0135(11) 0.0406(11) 0.0124(10)
C11 0.0431(7) 0.0436(7) 0.0457(7) 0.0125(6) 0.0103(6) 0.0138(6)
C12 0.0402(7) 0.0444(7) 0.0460(7) 0.0126(5) 0.0096(6) 0.0150(6)
C13 0.0468(7) 0.0511(8) 0.0480(8) 0.0159(6) 0.0108(6) 0.0116(6)
C14 0.0486(8) 0.0531(8) 0.0464(8) 0.0089(6) 0.0043(6) 0.0116(6)
C15 0.0433(7) 0.0580(9) 0.0561(9) 0.0125(6) 0.0001(6) 0.0164(7)
C16 0.0438(7) 0.0523(8) 0.0564(9) 0.0170(6) 0.0103(6) 0.0148(7)
C1A 0.0462(7) 0.0516(8) 0.0450(7) 0.0194(6) 0.0078(6) 0.0143(6)
C2A 0.0445(7) 0.0471(7) 0.0453(7) 0.0160(6) 0.0096(6) 0.0144(6)
C31 0.0771(12) 0.1139(16) 0.0556(11) 0.0325(11) -0.0078(9) 0.0129(10)

loop_
_atom_type_symbol
_atom_type_description
_atom_type_scat_dispersion_real
_atom_type_scat_dispersion_imag
_atom_type_scat_source
C C 0.0033 0.0016 'International Tables Vol C Tables 4.2.6.8 and 6.1.1.4'
H H 0.0000 0.0000 'International Tables Vol C Tables 4.2.6.8 and 6.1.1.4'
N N 0.0061 0.0033 'International Tables Vol C Tables 4.2.6.8 and 6.1.1.4'
O O 0.0106 0.0060 'International Tables Vol C Tables 4.2.6.8 and 6.1.1.4'

loop_
_geom_angle_atom_site_label_1
_geom_angle_atom_site_label_2
_geom_angle_atom_site_label_3
_geom_angle
_geom_angle_publ_flag
C6 O2 C7 120.16(11) yes
C14 O3 C31 116.97(13) yes
C6 N1 C1A 127.03(12) yes
C6 N1 C11 125.12(11) yes
C1A N1 C11 107.83(11) yes
C2 C1 C2A 114.98(12) ?
C1 C2 C3 113.71(12) ?
C2 C3 C4 113.86(12) ?
C3 C4 C5 113.75(14) ?
O1 C6 O2 126.73(13) yes
O1 C6 N1 123.03(14) yes
O2 C6 N1 110.24(12) yes
O2 C7 C8 102.60(12) no
O2 C7 C9 109.89(12) no
O2 C7 C10 108.92(13) no
C9 C7 C10 113.28(15) no
C9 C7 C8 109.58(14) no
C8 C7 C10 112.03(15) no
N1 C11 C12 106.87(11) yes
N1 C11 C16 131.59(12) yes
C12 C11 C16 121.54(13) no
C11 C12 C2A 107.87(12) yes
C13 C12 C2A 132.65(12) yes
O3 C14 C13 115.60(13) yes
O3 C14 C15 123.34(13) yes
C11 C12 C13 119.46(13) ?
C12 C13 C14 118.92(13) ?
C13 C14 C15 121.05(14) ?
C14 C15 C16 120.83(14) ?
C11 C16 C15 118.17(13) ?
C2A C1A N1 110.69(12) yes
C1A C2A C12 106.73(11) yes
C1A C2A C1 128.14(13) yes
C12 C2A C1 125.11(12) yes
C2A C1 H1A 108.5 ?
C2 C1 H1A 108.5 ?
C2A C1 H1B 108.5 ?
C2 C1 H1B 108.5 ?
H1A C1 H1B 107.5 ?
C1 C2 H2A 108.8 ?
C3 C2 H2A 108.8 ?
C1 C2 H2B 108.8 ?
C3 C2 H2B 108.8 ?
H2A C2 H2B 107.7 ?
C4 C3 H3A 108.8 ?
C2 C3 H3A 108.8 ?
C4 C3 H3B 108.8 ?
C2 C3 H3B 108.8 ?
H3A C3 H3B 107.7 ?
C3 C4 H4A 108.8 ?
C5 C4 H4A 108.8 ?
C3 C4 H4B 108.8 ?
C5 C4 H4B 108.8 ?
H4A C4 H4B 107.7 ?
C4 C5 H5A 109.5 ?
C4 C5 H5B 109.5 ?
H5A C5 H5B 109.5 ?
C4 C5 H5C 109.5 ?
H5A C5 H5C 109.5 ?
H5B C5 H5C 109.5 ?
C7 C8 H8A 109.5 ?
C7 C8 H8B 109.5 ?
H8A C8 H8B 109.5 ?
C7 C8 H8C 109.5 ?
H8A C8 H8C 109.5 ?
H8B C8 H8C 109.5 ?
C7 C9 H9A 109.5 ?
C7 C9 H9B 109.5 ?
H9A C9 H9B 109.5 ?
C7 C9 H9C 109.5 ?
H9A C9 H9C 109.5 ?
H9B C9 H9C 109.5 ?
C7 C10 H10A 109.5 ?
C7 C10 H10B 109.5 ?
H10A C10 H10B 109.5 ?
C7 C10 H10C 109.5 ?
H10A C10 H10C 109.5 ?
H10B C10 H10C 109.5 ?
C14 C13 H13 120.5 ?
C12 C13 H13 120.5 ?
C16 C15 H15 119.6 ?
C14 C15 H15 119.6 ?
C11 C16 H16 120.9 ?
C15 C16 H16 120.9 ?
C2A C1A H1A1 124.7 ?
N1 C1A H1A1 124.7 ?
O3 C31 H31A 109.5 ?
O3 C31 H31B 109.5 ?
H31A C31 H31B 109.5 ?
H31A C31 H31C 109.5 ?
H31B C31 H31C 109.5 ?
O3 C31 H31C 109.5 ?

loop_
_geom_bond_atom_site_label_1
_geom_bond_atom_site_label_2
_geom_bond_site_symmetry_2
_geom_bond_distance
_geom_bond_publ_flag
O1 C6 . 1.2029(17) yes
O2 C6 . 1.3365(18) yes
O2 C7 . 1.4838(16) yes
O3 C14 . 1.3846(18) yes
O3 C31 . 1.410(2) yes
N1 C6 . 1.3829(17) yes
N1 C11 . 1.4076(18) yes
N1 C1A . 1.4022(16) yes
C1 C2A . 1.5001(18) yes
C1A C2A . 1.3481(19) yes
C1 C2 . 1.513(2) no
C2 C3 . 1.5195(19) no
C3 C4 . 1.509(2) no
C4 C5 . 1.517(2) no
C7 C8 . 1.515(2) no
C7 C9 . 1.511(2) no
C7 C10 . 1.512(2) no
C11 C12 . 1.4090(18) yes
C11 C16 . 1.3792(19) no
C12 C2A . 1.4496(19) yes
C12 C13 . 1.392(2) no
C13 C14 . 1.379(2) no
C14 C15 . 1.394(2) no
C15 C16 . 1.386(2) no
C1 H1A . 0.9700 ?
C1 H1B . 0.9700 ?
C2 H2A . 0.9700 ?
C2 H2B . 0.9700 ?
C3 H3A . 0.9700 ?
C3 H3B . 0.9700 ?
C4 H4A . 0.9700 ?
C4 H4B . 0.9700 ?
C5 H5A . 0.9600 ?
C5 H5B . 0.9600 ?
C5 H5C . 0.9600 ?
C8 H8A . 0.9600 ?
C8 H8B . 0.9600 ?
C8 H8C . 0.9600 ?
C9 H9A . 0.9600 ?
C9 H9B . 0.9600 ?
C9 H9C . 0.9600 ?
C10 H10A . 0.9600 ?
C10 H10B . 0.9600 ?
C10 H10C . 0.9600 ?
C13 H13 . 0.9300 ?
C15 H15 . 0.9300 ?
C16 H16 . 0.9300 ?
C1A H1A1 . 0.9300 ?
C31 H31A . 0.9600 ?
C31 H31B . 0.9600 ?
C31 H31C . 0.9600 ?

loop_
_geom_hbond_atom_site_label_D
_geom_hbond_atom_site_label_H
_geom_hbond_atom_site_label_A
_geom_hbond_site_symmetry_A
_geom_hbond_distance_DH
_geom_hbond_distance_HA
_geom_hbond_distance_DA
_geom_hbond_angle_DHA
_geom_hbond_publ_flag
C9 H9C O1 1_555 0.96 2.36 2.944(2) 119 yes
C10 H10A O1 1_555 0.96 2.46 3.033(2) 118 yes
C16 H16 O1 1_555 0.93 2.42 2.9356(19) 115 yes

loop_
_geom_torsion_atom_site_label_1
_geom_torsion_atom_site_label_2
_geom_torsion_atom_site_label_3
_geom_torsion_atom_site_label_4
_geom_torsion
_geom_torsion_publ_flag
C7 O2 C6 O1 -0.3(2) yes
C31 O3 C14 C15 10.4(2) yes
C11 N1 C6 O1 2.7(2) yes
C2 C1 C2A C1A 5.0(2) yes
C2A C1 C2 C3 179.95(13) ?
C1 C2 C3 C4 179.65(13) ?
C2 C3 C4 C5 -178.95(15) ?
C7 O2 C6 N1 179.68(12) ?
C1A N1 C6 O1 -179.17(14) ?
C1A N1 C6 O2 0.9(2) ?
C11 N1 C6 O2 -177.26(12) ?
C6 O2 C7 C9 -59.04(18) ?
C6 O2 C7 C10 65.59(18) ?
C6 O2 C7 C8 -175.53(13) ?
C6 N1 C11 C16 -0.9(2) ?
C1A N1 C11 C16 -179.34(14) ?
C6 N1 C11 C12 178.56(13) ?
C1A N1 C11 C12 0.12(15) ?
C16 C11 C12 C13 1.4(2) ?
N1 C11 C12 C13 -178.17(12) ?
C16 C11 C12 C2A 179.90(12) ?
N1 C11 C12 C2A 0.37(15) ?
C11 C12 C13 C14 0.1(2) ?
C2A C12 C13 C14 -177.98(14) ?
C12 C13 C14 O3 179.09(12) ?
C12 C13 C14 C15 -1.5(2) ?
C31 O3 C14 C13 -170.20(15) ?
C13 C14 C15 C16 1.3(2) ?
O3 C14 C15 C16 -179.26(14) ?
N1 C11 C16 C15 177.91(14) ?
C12 C11 C16 C15 -1.5(2) ?
C14 C15 C16 C11 0.2(2) ?
C6 N1 C1A C2A -179.01(13) ?
C11 N1 C1A C2A -0.62(16) ?
N1 C1A C2A C12 0.84(16) ?
N1 C1A C2A C1 179.41(13) ?
C13 C12 C2A C1A 177.53(15) ?
C11 C12 C2A C1A -0.75(15) ?
C13 C12 C2A C1 -1.1(2) ?
C11 C12 C2A C1 -179.38(13) ?
C2 C1 C2A C12 -176.70(13) ?

loop_
_cod_related_entry_id
_cod_related_entry_database
_cod_related_entry_code
1 ChemSpider 21107550
